data_4512902
loop_
_publ_author_name
'D&#x2019;Vries, Richard F.'
'Camps, Ihosvany'
'Ellena, Javier'

_publ_section_title
;
 Exploring the System Lanthanide/Succinate in the Formation of Porous
 Metal--Organic Frameworks: Experimental and Theoretical Study
;
_journal_issue 6
_journal_name_full 'Crystal Growth &amp; Design'
_journal_page_first 3015
_journal_paper_doi 10.1021/acs.cgd.5b00426
_journal_volume 15
_journal_year 2015
_chemical_formula_moiety 'C12 H16 La2 O14'
_chemical_formula_sum 'C12 H16 La2 O14'
_chemical_formula_weight 662.07
_chemical_name_systematic
;
 ?
;
_space_group_crystal_system triclinic
_space_group_IT_number 2
_space_group_name_Hall '-P 1'
_space_group_name_H-M_alt 'P -1'
_symmetry_space_group_name_Hall '-P 1'
_symmetry_space_group_name_H-M 'P -1'
_atom_sites_solution_hydrogens mixed
_audit_creation_method SHELXL-2013
_cell_angle_alpha 112.01(2)
_cell_angle_beta 90.05(3)
_cell_angle_gamma 100.58(5)
_cell_formula_units_Z 2
_cell_length_a 7.976(8)
_cell_length_b 12.006(14)
_cell_length_c 12.284(10)
_cell_measurement_reflns_used 4630
_cell_measurement_temperature 293(2)
_cell_measurement_theta_max 26.37
_cell_measurement_theta_min 2.91
_cell_volume 1068.9(19)
_computing_cell_refinement 'HKL Scalepack (Otwinowski & Minor 1997)'
_computing_data_collection 'Collect (Bruker AXS BV, 1997-2004)'
_computing_data_reduction 'HKL Denzo and Scalepack (Otwinowski & Minor 1997)'
_computing_molecular_graphics 'Ortep for Windows (Farrugia, 2012)'
_computing_publication_material 'WinGX publication routines (Farrugia, 2012)'
_computing_structure_refinement 'SHELXL-2013 (Sheldrick, 2013)'
_diffrn_ambient_temperature 293(2)
_diffrn_detector 'CCD plate'
_diffrn_detector_area_resol_mean 9
_diffrn_measured_fraction_theta_full 1
_diffrn_measured_fraction_theta_max 0.983
_diffrn_measurement_device '95mm CCD camera on \k-goniostat'
_diffrn_measurement_device_type KappaCCD
_diffrn_measurement_method 'CCD rotation images, thick slices'
_diffrn_orient_matrix_UB_11 -0.090809
_diffrn_orient_matrix_UB_12 -0.01372
_diffrn_orient_matrix_UB_13 -0.062403
_diffrn_orient_matrix_UB_21 0.086841
_diffrn_orient_matrix_UB_22 -0.012381
_diffrn_orient_matrix_UB_23 -0.059905
_diffrn_orient_matrix_UB_31 -0.023999
_diffrn_orient_matrix_UB_32 -0.089777
_diffrn_orient_matrix_UB_33 -0.016492
_diffrn_radiation_monochromator 'horizonally mounted graphite crystal'
_diffrn_radiation_probe x-ray
_diffrn_radiation_type MoK\a
_diffrn_radiation_wavelength 0.71073
_diffrn_reflns_laue_measured_fraction_full 1
_diffrn_reflns_laue_measured_fraction_max 0.983
_diffrn_reflns_limit_h_max 10.00000
_diffrn_reflns_limit_h_min 0.000000
_diffrn_reflns_limit_k_max 15.00000
_diffrn_reflns_limit_k_min -15.0000
_diffrn_reflns_limit_l_max 15.00000
_diffrn_reflns_limit_l_min -16.0000
_diffrn_reflns_number 0
_diffrn_reflns_point_group_measured_fraction_full 1
_diffrn_reflns_point_group_measured_fraction_max 0.983
_diffrn_reflns_theta_full 25.242
_diffrn_reflns_theta_max 27.868
_diffrn_reflns_theta_min 1.793
_diffrn_source 'Enraf Nonius FR590'
_exptl_absorpt_coefficient_mu 4.005
_exptl_crystal_colour Colourless
_exptl_crystal_density_diffrn 2.057
_exptl_crystal_description Needle
_exptl_crystal_F_000 628
_exptl_crystal_size_max 0.080
_exptl_crystal_size_mid 0.060
_exptl_crystal_size_min 0.030
_refine_diff_density_max 1.050
_refine_diff_density_min -2.070
_refine_diff_density_rms 0.279
_refine_ls_extinction_method none
_refine_ls_goodness_of_fit_ref 0.944
_refine_ls_hydrogen_treatment constr
_refine_ls_matrix_type full
_refine_ls_number_parameters 255
_refine_ls_number_reflns 5027
_refine_ls_number_restraints 0
_refine_ls_restrained_S_all 0.944
_refine_ls_R_factor_all 0.0790
_refine_ls_R_factor_gt 0.0507
_refine_ls_shift/su_max 0.001
_refine_ls_shift/su_mean 0.000
_refine_ls_structure_factor_coef Fsqd
_refine_ls_weighting_details 'w=1/[\s^2^(Fo^2^)+(0.0896P)^2^] where P=(Fo^2^+2Fc^2^)/3'
_refine_ls_weighting_scheme calc
_refine_ls_wR_factor_gt 0.1343
_refine_ls_wR_factor_ref 0.1555
_reflns_number_gt 3009
_reflns_number_total 5027
_reflns_threshold_expression 'I > 2\s(I)'
_cod_data_source_file cg5b00426_si_002.cif
_cod_data_source_block shelx
_cod_depositor_comments 'Adding full bibliography for 4512902--4512966.cif.'
_cod_database_code 4512902
_shelx_space_group_comment
;
The symmetry employed for this shelxl refinement is uniquely defined
by the following loop, which should always be used as a source of
symmetry information in preference to the above space-group names.
They are only intended as comments.
;
_shelx_estimated_absorpt_t_min 0.730
_shelx_estimated_absorpt_t_max 0.885
_shelxl_version_number 2013-4

loop_
_space_group_symop_operation_xyz
'x, y, z'
'-x, -y, -z'

loop_
_atom_site_label
_atom_site_type_symbol
_atom_site_fract_x
_atom_site_fract_y
_atom_site_fract_z
_atom_site_U_iso_or_equiv
_atom_site_adp_type
_atom_site_occupancy
_atom_site_site_symmetry_order
_atom_site_calc_flag
_atom_site_refinement_flags_posn
_atom_site_refinement_flags_adp
C1 C 0.6352(11) 0.1398(8) 1.0223(8) 0.034(2) Uani 1 1 d . .
C2 C 0.6153(11) 0.1731(9) 1.1520(8) 0.038(2) Uani 1 1 d . .
H2A H 0.5345 0.1075 1.1624 0.045 Uiso 1 1 calc R U
H2B H 0.5672 0.2465 1.1817 0.045 Uiso 1 1 calc R U
C3 C 0.7854(11) 0.1959(8) 1.2270(8) 0.036(2) Uani 1 1 d . .
H3A H 0.8699 0.2564 1.2117 0.043 Uiso 1 1 calc R U
H3B H 0.7652 0.2291 1.3098 0.043 Uiso 1 1 calc R U
C4 C 1.1444(10) -0.0818(8) 0.7990(7) 0.032(2) Uani 1 1 d . .
C5 C 0.6443(11) -0.0822(9) 0.6388(8) 0.034(2) Uani 1 1 d . .
C6 C 0.7134(11) -0.1979(9) 0.5807(8) 0.038(2) Uani 1 1 d . .
H6A H 0.7326 -0.2317 0.6389 0.046 Uiso 1 1 calc R U
H6B H 0.6290 -0.2579 0.5205 0.046 Uiso 1 1 calc R U
C7 C 0.2399(12) 0.4738(8) 0.8534(9) 0.042(2) Uani 1 1 d . .
H7A H 0.1171 0.4459 0.8369 0.051 Uiso 1 1 calc R U
H7B H 0.2797 0.5255 0.8103 0.051 Uiso 1 1 calc R U
C8 C 0.3271(11) 0.3671(8) 0.8183(8) 0.035(2) Uani 1 1 d . .
C9 C 1.1381(11) 0.1431(8) 0.5813(7) 0.033(2) Uani 1 1 d . .
C10 C 1.1226(11) 0.1756(9) 0.4742(7) 0.037(2) Uani 1 1 d . .
H10A H 1.0430 0.1095 0.4151 0.044 Uiso 1 1 calc R U
H10B H 1.0737 0.2486 0.4967 0.044 Uiso 1 1 calc R U
C11 C 0.7158(12) 0.4555(9) 1.0150(9) 0.046(2) Uani 1 1 d . .
H11A H 0.7321 0.5133 0.9762 0.056 Uiso 1 1 calc R U
H11B H 0.5955 0.4170 1.0026 0.056 Uiso 1 1 calc R U
C12 C 0.8197(11) 0.3569(8) 0.9560(9) 0.037(2) Uani 1 1 d . .
La1 La 0.99112(6) 0.14308(5) 0.85318(4) 0.03052(18) Uani 1 1 d . .
La2 La 0.49133(6) 0.14293(5) 0.75029(4) 0.03016(17) Uani 1 1 d . .
O1 O 0.7714(7) 0.2779(5) 0.8504(5) 0.0367(14) Uani 1 1 d . .
O2 O 0.9490(8) 0.3551(6) 1.0106(5) 0.0440(16) Uani 1 1 d . .
O3 O 1.2335(7) 0.0128(6) 0.7913(5) 0.0368(15) Uani 1 1 d . .
O4 O 0.9901(7) -0.0791(6) 0.8245(6) 0.0414(16) Uani 1 1 d . .
O5 O 0.4523(8) 0.3605(6) 0.7561(6) 0.0487(17) Uani 1 1 d . .
O6 O 1.2728(7) 0.2783(5) 0.8555(5) 0.0355(14) Uani 1 1 d . .
O7 O 0.5158(7) 0.1498(6) 0.9618(5) 0.0370(15) Uani 1 1 d . .
O8 O 0.7677(7) 0.1014(6) 0.9798(5) 0.0406(16) Uani 1 1 d . .
O9 O 1.0172(7) 0.1527(6) 0.6498(5) 0.0373(15) Uani 1 1 d . .
O10 O 0.2690(7) 0.1037(6) 0.5949(5) 0.0421(16) Uani 1 1 d . .
O11 O 0.7352(7) 0.0138(6) 0.7162(5) 0.0357(14) Uani 1 1 d . .
O12 O 0.4888(7) -0.0804(6) 0.6162(5) 0.0408(16) Uani 1 1 d . .
O13 O 0.6812(8) 0.1835(6) 0.5976(5) 0.0442(16) Uani 1 1 d . .
H13A H 0.6414 0.1324 0.5190 0.066 Uiso 1 1 d R U
H13B H 0.7926 0.1703 0.6057 0.066 Uiso 1 1 d R U
O14 O 1.1810(8) 0.1812(6) 1.0352(6) 0.0425(16) Uani 1 1 d . .
H14A H 1.2799 0.1550 1.0159 0.064 Uiso 1 1 d R U
H14B H 1.1294 0.1416 1.0794 0.064 Uiso 1 1 d R U

loop_
_atom_site_aniso_label
_atom_site_aniso_U_11
_atom_site_aniso_U_22
_atom_site_aniso_U_33
_atom_site_aniso_U_23
_atom_site_aniso_U_13
_atom_site_aniso_U_12
C1 0.032(5) 0.038(5) 0.036(5) 0.019(4) 0.006(4) 0.002(4)
C2 0.035(5) 0.053(6) 0.036(5) 0.024(5) 0.007(4) 0.017(4)
C3 0.043(5) 0.035(5) 0.029(5) 0.012(4) 0.001(4) 0.009(4)
C4 0.024(4) 0.041(5) 0.031(5) 0.011(4) 0.005(3) 0.010(4)
C5 0.037(5) 0.046(6) 0.026(5) 0.020(4) 0.013(4) 0.008(4)
C6 0.044(5) 0.043(6) 0.033(5) 0.017(4) 0.006(4) 0.017(4)
C7 0.043(5) 0.035(6) 0.051(6) 0.017(5) 0.008(4) 0.013(4)
C8 0.035(5) 0.037(5) 0.030(5) 0.011(4) 0.002(4) 0.007(4)
C9 0.033(5) 0.035(5) 0.025(5) 0.006(4) 0.002(4) 0.004(4)
C10 0.043(5) 0.053(6) 0.024(5) 0.014(4) 0.010(4) 0.032(5)
C11 0.035(5) 0.038(6) 0.061(7) 0.012(5) 0.000(5) 0.015(4)
C12 0.029(5) 0.034(5) 0.046(6) 0.009(5) 0.003(4) 0.013(4)
La1 0.0247(3) 0.0391(3) 0.0291(3) 0.0125(3) 0.0045(2) 0.0106(2)
La2 0.0245(3) 0.0381(3) 0.0292(3) 0.0125(3) 0.0039(2) 0.0102(2)
O1 0.032(3) 0.037(4) 0.036(4) 0.009(3) -0.001(3) 0.007(3)
O2 0.041(4) 0.044(4) 0.043(4) 0.007(3) -0.005(3) 0.017(3)
O3 0.028(3) 0.046(4) 0.043(4) 0.023(3) 0.011(3) 0.009(3)
O4 0.033(3) 0.047(4) 0.050(4) 0.025(3) 0.005(3) 0.008(3)
O5 0.046(4) 0.047(4) 0.058(5) 0.022(4) 0.025(3) 0.018(3)
O6 0.036(3) 0.038(4) 0.033(4) 0.012(3) 0.010(3) 0.012(3)
O7 0.026(3) 0.054(4) 0.035(4) 0.019(3) 0.001(3) 0.014(3)
O8 0.031(3) 0.058(4) 0.043(4) 0.027(3) 0.012(3) 0.014(3)
O9 0.032(3) 0.051(4) 0.037(4) 0.022(3) 0.011(3) 0.013(3)
O10 0.031(3) 0.059(5) 0.042(4) 0.021(3) 0.000(3) 0.018(3)
O11 0.030(3) 0.038(4) 0.033(4) 0.007(3) -0.005(3) 0.009(3)
O12 0.030(3) 0.056(4) 0.029(3) 0.007(3) 0.002(3) 0.010(3)
O13 0.035(3) 0.062(5) 0.032(4) 0.015(3) 0.008(3) 0.008(3)
O14 0.034(3) 0.058(4) 0.045(4) 0.028(4) 0.008(3) 0.014(3)

loop_
_atom_type_symbol
_atom_type_description
_atom_type_scat_dispersion_real
_atom_type_scat_dispersion_imag
_atom_type_scat_source
C C 0.0033 0.0016 'International Tables Vol C Tables 4.2.6.8 and 6.1.1.4'
H H 0.0000 0.0000 'International Tables Vol C Tables 4.2.6.8 and 6.1.1.4'
La La -0.2871 2.4523 'International Tables Vol C Tables 4.2.6.8 and 6.1.1.4'
O O 0.0106 0.0060 'International Tables Vol C Tables 4.2.6.8 and 6.1.1.4'
S S 0.1246 0.1234 'International Tables Vol C Tables 4.2.6.8 and 6.1.1.4'

loop_
_geom_angle_atom_site_label_1
_geom_angle_atom_site_label_2
_geom_angle_atom_site_label_3
_geom_angle
_geom_angle_site_symmetry_1
_geom_angle_site_symmetry_3
O7 C1 O8 123.7(8) . .
O7 C1 C2 117.4(8) . .
O8 C1 C2 118.9(8) . .
C1 C2 C3 114.3(7) . .
C1 C2 H2A 108.7 . .
C3 C2 H2A 108.7 . .
C1 C2 H2B 108.7 . .
C3 C2 H2B 108.7 . .
H2A C2 H2B 107.6 . .
C4 C3 C2 112.9(7) 2_757 .
C4 C3 H3A 109.0 2_757 .
C2 C3 H3A 109.0 . .
C4 C3 H3B 109.0 2_757 .
C2 C3 H3B 109.0 . .
H3A C3 H3B 107.8 . .
O3 C4 O4 117.8(8) . .
O3 C4 C3 121.2(7) . 2_757
O4 C4 C3 120.9(8) . 2_757
O3 C4 La1 60.9(5) . .
O4 C4 La1 57.0(5) . .
C3 C4 La1 177.9(6) 2_757 .
O11 C5 O12 118.0(8) . .
O11 C5 C6 121.6(8) . .
O12 C5 C6 120.3(8) . .
O11 C5 La2 60.8(5) . .
O12 C5 La2 57.3(5) . .
C6 C5 La2 177.6(6) . .
C10 C6 C5 112.3(8) 2_756 .
C10 C6 H6A 109.2 2_756 .
C5 C6 H6A 109.2 . .
C10 C6 H6B 109.2 2_756 .
C5 C6 H6B 109.2 . .
H6A C6 H6B 107.9 . .
C8 C7 C11 106.7(8) . 2_667
C8 C7 H7A 110.4 . .
C11 C7 H7A 110.4 2_667 .
C8 C7 H7B 110.4 . .
C11 C7 H7B 110.4 2_667 .
H7A C7 H7B 108.6 . .
O5 C8 O6 119.0(8) . 1_455
O5 C8 C7 122.1(8) . .
O6 C8 C7 118.9(8) 1_455 .
O5 C8 La2 60.5(5) . .
O6 C8 La2 58.5(4) 1_455 .
C7 C8 La2 177.4(6) . .
O10 C9 O9 123.5(8) 1_655 .
O10 C9 C10 117.3(7) 1_655 .
O9 C9 C10 119.1(8) . .
C6 C10 C9 115.4(7) 2_756 .
C6 C10 H10A 108.4 2_756 .
C9 C10 H10A 108.4 . .
C6 C10 H10B 108.4 2_756 .
C9 C10 H10B 108.4 . .
H10A C10 H10B 107.5 . .
C7 C11 C12 115.2(8) 2_667 .
C7 C11 H11A 108.5 2_667 .
C12 C11 H11A 108.5 . .
C7 C11 H11B 108.5 2_667 .
C12 C11 H11B 108.5 . .
H11A C11 H11B 107.5 . .
O2 C12 O1 121.7(8) . .
O2 C12 C11 118.9(8) . .
O1 C12 C11 119.4(8) . .
O2 C12 La1 61.8(5) . .
O1 C12 La1 60.4(4) . .
C11 C12 La1 172.4(7) . .
O8 La1 O11 74.2(2) . .
O8 La1 O6 143.3(2) . .
O11 La1 O6 140.5(2) . .
O8 La1 O14 80.9(2) . .
O11 La1 O14 147.3(2) . .
O6 La1 O14 69.9(2) . .
O8 La1 O9 139.58(19) . .
O11 La1 O9 68.7(2) . .
O6 La1 O9 71.83(19) . .
O14 La1 O9 139.5(2) . .
O8 La1 O4 77.0(2) . .
O11 La1 O4 73.1(2) . .
O6 La1 O4 118.0(2) . .
O14 La1 O4 81.0(2) . .
O9 La1 O4 106.1(2) . .
O8 La1 O1 74.9(2) . .
O11 La1 O1 70.0(2) . .
O6 La1 O1 102.8(2) . .
O14 La1 O1 123.3(2) . .
O9 La1 O1 77.85(19) . .
O4 La1 O1 138.34(19) . .
O8 La1 O2 72.0(2) . .
O11 La1 O2 116.3(2) . .
O6 La1 O2 78.9(2) . .
O14 La1 O2 74.1(2) . .
O9 La1 O2 110.9(2) . .
O4 La1 O2 142.7(2) . .
O1 La1 O2 49.90(19) . .
O8 La1 O3 121.5(2) . .
O11 La1 O3 104.9(2) . .
O6 La1 O3 69.4(2) . .
O14 La1 O3 70.7(2) . .
O9 La1 O3 83.92(19) . .
O4 La1 O3 49.30(18) . .
O1 La1 O3 161.70(19) . .
O2 La1 O3 138.81(19) . .
O8 La1 C12 69.6(2) . .
O11 La1 C12 93.0(2) . .
O6 La1 C12 92.4(2) . .
O14 La1 C12 97.8(2) . .
O9 La1 C12 96.5(2) . .
O4 La1 C12 146.3(2) . .
O1 La1 C12 25.6(2) . .
O2 La1 C12 24.4(2) . .
O3 La1 C12 160.8(2) . .
O8 La1 C4 99.2(2) . .
O11 La1 C4 89.5(2) . .
O6 La1 C4 93.6(2) . .
O14 La1 C4 73.7(2) . .
O9 La1 C4 96.1(2) . .
O4 La1 C4 24.7(2) . .
O1 La1 C4 159.5(2) . .
O2 La1 C4 147.6(2) . .
O3 La1 C4 24.6(2) . .
C12 La1 C4 167.2(3) . .
O8 La1 La2 63.95(15) . .
O11 La1 La2 36.83(15) . .
O6 La1 La2 132.05(15) . .
O14 La1 La2 141.30(15) . .
O9 La1 La2 76.68(14) . .
O4 La1 La2 104.84(14) . .
O1 La1 La2 34.43(13) . .
O2 La1 La2 79.73(14) . .
O3 La1 La2 141.36(14) . .
C12 La1 La2 56.18(18) . .
C4 La1 La2 125.30(17) . .
O10 La2 O1 143.8(2) . .
O10 La2 O3 74.0(2) . 1_455
O1 La2 O3 140.0(2) . 1_455
O10 La2 O13 81.1(2) . .
O1 La2 O13 70.5(2) . .
O3 La2 O13 147.5(2) 1_455 .
O10 La2 O12 77.5(2) . .
O1 La2 O12 118.5(2) . .
O3 La2 O12 72.7(2) 1_455 .
O13 La2 O12 81.9(2) . .
O10 La2 O7 139.1(2) . .
O1 La2 O7 71.5(2) . .
O3 La2 O7 68.50(19) 1_455 .
O13 La2 O7 139.74(19) . .
O12 La2 O7 105.4(2) . .
O10 La2 O6 75.3(2) . 1_455
O1 La2 O6 101.9(2) . 1_455
O3 La2 O6 69.9(2) 1_455 1_455
O13 La2 O6 123.5(2) . 1_455
O12 La2 O6 138.36(19) . 1_455
O7 La2 O6 77.10(19) . 1_455
O10 La2 O11 122.0(2) . .
O1 La2 O11 69.3(2) . .
O3 La2 O11 105.4(2) 1_455 .
O13 La2 O11 70.7(2) . .
O12 La2 O11 49.68(18) . .
O7 La2 O11 84.04(19) . .
O6 La2 O11 160.99(19) 1_455 .
O10 La2 O5 73.2(2) . .
O1 La2 O5 77.9(2) . .
O3 La2 O5 116.2(2) 1_455 .
O13 La2 O5 74.7(2) . .
O12 La2 O5 144.8(2) . .
O7 La2 O5 109.5(2) . .
O6 La2 O5 49.63(19) 1_455 .
O11 La2 O5 138.3(2) . .
O10 La2 C5 99.5(2) . .
O1 La2 C5 93.9(2) . .
O3 La2 C5 89.6(2) 1_455 .
O13 La2 C5 74.2(2) . .
O12 La2 C5 24.8(2) . .
O7 La2 C5 95.9(2) . .
O6 La2 C5 159.4(2) 1_455 .
O11 La2 C5 24.9(2) . .
O5 La2 C5 148.7(2) . .
O10 La2 C8 72.1(2) . .
O1 La2 C8 90.0(2) . .
O3 La2 C8 93.5(2) 1_455 .
O13 La2 C8 98.4(2) . .
O12 La2 C8 149.2(2) . .
O7 La2 C8 94.3(2) . .
O6 La2 C8 25.4(2) 1_455 .
O11 La2 C8 158.7(2) . .
O5 La2 C8 24.2(2) . .
C5 La2 C8 169.8(2) . .
O10 La2 La1 150.21(15) . .
O1 La2 La1 35.90(15) . .
O3 La2 La1 122.67(15) 1_455 .
O13 La2 La1 73.12(15) . .
O12 La2 La1 84.26(14) . .
O7 La2 La1 68.46(13) . .
O6 La2 La1 131.79(14) 1_455 .
O11 La2 La1 34.64(13) . .
O5 La2 La1 112.71(15) . .
C5 La2 La1 59.57(18) . .
C8 La2 La1 125.60(17) . .
C12 O1 La2 134.1(5) . .
C12 O1 La1 93.9(5) . .
La2 O1 La1 109.7(2) . .
C12 O2 La1 93.7(5) . .
C4 O3 La2 157.1(6) . 1_655
C4 O3 La1 94.5(5) . .
La2 O3 La1 108.4(2) 1_655 .
C4 O4 La1 98.3(5) . .
C8 O5 La2 95.3(6) . .
C8 O6 La1 136.3(5) 1_655 .
C8 O6 La2 96.0(5) 1_655 1_655
La1 O6 La2 109.6(2) . 1_655
C1 O7 La2 132.5(6) . .
C1 O8 La1 138.7(6) . .
C9 O9 La1 132.8(6) . .
C9 O10 La2 138.7(6) 1_455 .
C5 O11 La1 157.1(6) . .
C5 O11 La2 94.2(5) . .
La1 O11 La2 108.5(2) . .
C5 O12 La2 98.0(5) . .
La2 O13 H13A 113.9 . .
La2 O13 H13B 112.5 . .
H13A O13 H13B 104.6 . .
La1 O14 H14A 111.6 . .
La1 O14 H14B 111.7 . .
H14A O14 H14B 107.0 . .

loop_
_geom_bond_atom_site_label_1
_geom_bond_atom_site_label_2
_geom_bond_distance
_geom_bond_site_symmetry_2
C1 O7 1.258(10) .
C1 O8 1.265(10) .
C1 C2 1.507(12) .
C2 C3 1.561(11) .
C2 H2A 0.9700 .
C2 H2B 0.9700 .
C3 C4 1.499(13) 2_757
C3 H3A 0.9700 .
C3 H3B 0.9700 .
C4 O3 1.260(10) .
C4 O4 1.273(10) .
C4 C3 1.499(13) 2_757
C4 La1 3.015(10) .
C5 O11 1.276(11) .
C5 O12 1.277(10) .
C5 C6 1.511(13) .
C5 La2 3.019(10) .
C6 C10 1.498(12) 2_756
C6 H6A 0.9700 .
C6 H6B 0.9700 .
C7 C8 1.490(13) .
C7 C11 1.523(14) 2_667
C7 H7A 0.9700 .
C7 H7B 0.9700 .
C8 O5 1.253(10) .
C8 O6 1.315(10) 1_455
C8 La2 3.045(10) .
C9 O10 1.258(10) 1_655
C9 O9 1.274(10) .
C9 C10 1.516(11) .
C10 C6 1.498(12) 2_756
C10 H10A 0.9700 .
C10 H10B 0.9700 .
C11 C7 1.523(14) 2_667
C11 C12 1.527(13) .
C11 H11A 0.9700 .
C11 H11B 0.9700 .
C12 O2 1.238(10) .
C12 O1 1.294(11) .
C12 La1 2.986(9) .
La1 O8 2.471(6) .
La1 O11 2.506(6) .
La1 O6 2.512(6) .
La1 O14 2.544(6) .
La1 O9 2.550(6) .
La1 O4 2.555(7) .
La1 O1 2.603(6) .
La1 O2 2.638(7) .
La1 O3 2.643(6) .
La1 La2 4.180(4) .
La2 O10 2.454(6) .
La2 O1 2.510(6) .
La2 O3 2.517(6) 1_455
La2 O13 2.543(6) .
La2 O12 2.564(7) .
La2 O7 2.574(6) .
La2 O6 2.611(6) 1_455
La2 O11 2.643(6) .
La2 O5 2.661(7) .
O3 La2 2.517(6) 1_655
O6 C8 1.315(10) 1_655
O6 La2 2.611(6) 1_655
O10 C9 1.258(10) 1_455
O13 H13A 0.9460 .
O13 H13B 0.9416 .
O14 H14A 0.9022 .
O14 H14B 0.9011 .
